data_4070940
loop_
_publ_author_name
'Acosta-Ram\'irez, Alberto'
'Flores-\'Alamo, Marcos'
'Jones, William D.'
'Garc\'ia, Juventino J.'

_publ_section_title
;
 P&#x2212;C Bond Scission at the TRIPHOS Ligand and C&#x2212;CN Bond
 Cleavage in 2-Methyl-3-butenenitrile with [Ni(COD)2]
;
_journal_issue 8
_journal_name_full Organometallics
_journal_page_first 1834
_journal_paper_doi 10.1021/om7011425
_journal_volume 27
_journal_year 2008
_chemical_compound_source 'synthesis as described'
_chemical_formula_moiety 'C58 H56 N2 Ni2 P6'
_chemical_formula_sum 'C58 H56 N2 Ni2 P6'
_chemical_formula_weight 1084.29
_chemical_name_systematic
;
 ?
;
_space_group_crystal_system monoclinic
_space_group_IT_number 14
_space_group_name_Hall '-P 2yn'
_space_group_name_H-M_alt 'P 1 21/n 1'
_symmetry_space_group_name_Hall '-P 2yn'
_symmetry_space_group_name_H-M 'P 1 21/n 1'
_atom_sites_solution_hydrogens geom
_atom_sites_solution_primary direct
_atom_sites_solution_secondary difmap
_audit_conform_dict_location ftp://ftp.iucr.org/pub/cif_core.dic
_audit_conform_dict_name cif_core.dic
_audit_conform_dict_version 2.3
_audit_creation_date 2005-08-23T13:18:05-00:00
_audit_creation_method 'WinGX routine CIF_UPDATE'
_cell_angle_alpha 90
_cell_angle_beta 92.250(8)
_cell_angle_gamma 90
_cell_formula_units_Z 2
_cell_length_a 12.9870(13)
_cell_length_b 14.4380(14)
_cell_length_c 13.7690(11)
_cell_measurement_reflns_used 34
_cell_measurement_temperature 298(2)
_cell_measurement_theta_max 12.49
_cell_measurement_theta_min 5
_cell_measurement_wavelength 0.71073
_cell_volume 2579.8(4)
_computing_cell_refinement 'Siemens XSCANS 2.10b (Fait, 1991)'
_computing_data_collection 'Siemens XSCANS 2.10b (Fait, 1991)'
_computing_data_reduction 'Siemens XSCANS 2.10b (Fait, 1991)'
_computing_molecular_graphics 'Ortep-3 for Windows (Farrugia, 1997)'
_computing_publication_material 'WinGX publication routines (Farrugia, 1999)'
_computing_structure_refinement 'SHELXL-97 (Sheldrick, 1997)'
_computing_structure_solution 'SIR2004 (Giacovazzo et al, 2004)'
_diffrn_ambient_temperature 298(2)
_diffrn_measured_fraction_theta_full 0.998
_diffrn_measured_fraction_theta_max 0.998
_diffrn_measurement_device_type 'Siemens P4'
_diffrn_measurement_method '2\q/\w scans'
_diffrn_radiation_monochromator graphite
_diffrn_radiation_probe x-ray
_diffrn_radiation_type MoK\a
_diffrn_radiation_wavelength 0.71073
_diffrn_reflns_av_R_equivalents 0.0199
_diffrn_reflns_av_unetI/netI 0.0303
_diffrn_reflns_limit_h_max 16
_diffrn_reflns_limit_h_min -1
_diffrn_reflns_limit_k_max 17
_diffrn_reflns_limit_k_min -1
_diffrn_reflns_limit_l_max 16
_diffrn_reflns_limit_l_min -16
_diffrn_reflns_number 6200
_diffrn_reflns_theta_full 25.99
_diffrn_reflns_theta_max 25.99
_diffrn_reflns_theta_min 2.04
_diffrn_standards_decay_% 12.9
_diffrn_standards_interval_count 97
_diffrn_standards_number 3
_exptl_absorpt_coefficient_mu 0.957
_exptl_absorpt_correction_T_max 0.6032
_exptl_absorpt_correction_T_min 0.5611
_exptl_absorpt_correction_type empirical
_exptl_absorpt_process_details 'XSCANS (Fait, 1991)'
_exptl_crystal_colour dark_brown
_exptl_crystal_density_diffrn 1.396
_exptl_crystal_density_method 'not measured'
_exptl_crystal_description irregular_block
_exptl_crystal_F_000 1128
_exptl_crystal_size_max 0.6
_exptl_crystal_size_mid 0.6
_exptl_crystal_size_min 0.53
_refine_diff_density_max 0.565
_refine_diff_density_min -0.233
_refine_diff_density_rms 0.055
_refine_ls_extinction_method none
_refine_ls_goodness_of_fit_ref 1.056
_refine_ls_hydrogen_treatment constr
_refine_ls_matrix_type full
_refine_ls_number_parameters 259
_refine_ls_number_reflns 5041
_refine_ls_number_restraints 0
_refine_ls_restrained_S_all 1.056
_refine_ls_R_factor_all 0.043
_refine_ls_R_factor_gt 0.0344
_refine_ls_shift/su_max 0
_refine_ls_shift/su_mean 0
_refine_ls_structure_factor_coef Fsqd
_refine_ls_weighting_details 'calc w=1/[\s^2^(Fo^2^)+(0.0450P)^2^+1.1225P] where P=(Fo^2^+2Fc^2^)/3'
_refine_ls_weighting_scheme calc
_refine_ls_wR_factor_gt 0.0897
_refine_ls_wR_factor_ref 0.0935
_reflns_number_gt 4296
_reflns_number_total 5041
_reflns_threshold_expression >2sigma(I)
_cod_data_source_file om7011425-file003.cif
_cod_data_source_block jaa128
_cod_depositor_comments
;
The following automatic conversions were performed:

'_space_group_crystal_system' value 'Monoclinic' changed to
'monoclinic' according to
/home/saulius/struct/CIF-dictionaries/cif_core.dic dictionary named
'cif_core.dic' version 2.4.1 from 2010-06-29.

Automatic conversion script
Id: cif_fix_values 1715 2011-07-08 13:25:40Z adriana 
;
_cod_database_code 4070940

loop_
_space_group_symop_operation_xyz
'x, y, z'
'-x+1/2, y+1/2, -z+1/2'
'-x, -y, -z'
'x-1/2, -y-1/2, z-1/2'

loop_
_atom_site_label
_atom_site_type_symbol
_atom_site_fract_x
_atom_site_fract_y
_atom_site_fract_z
_atom_site_U_iso_or_equiv
_atom_site_adp_type
_atom_site_occupancy
_atom_site_symmetry_multiplicity
_atom_site_calc_flag
_atom_site_refinement_flags
C1 C 0.80074(14) 0.04414(12) 0.08873(12) 0.0461(6) Uani 1 1 d G
C2 C 0.86081(17) -0.02828(15) 0.05605(14) 0.0730(9) Uani 1 1 d G
H2 H 0.865 -0.0392 -0.0103 0.088 Uiso 1 1 calc R
C3 C 0.91462(18) -0.08446(14) 0.1225(2) 0.0973(14) Uani 1 1 d G
H3 H 0.9548 -0.1329 0.1006 0.117 Uiso 1 1 calc R
C4 C 0.90836(19) -0.06821(16) 0.22155(18) 0.0921(13) Uani 1 1 d G
H4 H 0.9444 -0.1058 0.266 0.111 Uiso 1 1 calc R
C5 C 0.84828(19) 0.00421(17) 0.25424(12) 0.0797(10) Uani 1 1 d G
H5 H 0.8441 0.0151 0.3205 0.096 Uiso 1 1 calc R
C6 C 0.79447(15) 0.06038(13) 0.18783(13) 0.0590(7) Uani 1 1 d G
H6 H 0.7543 0.1088 0.2097 0.071 Uiso 1 1 calc R
C7 C 0.78733(12) 0.22757(9) 0.00201(12) 0.0417(5) Uani 1 1 d G
C8 C 0.84521(14) 0.25320(12) -0.07643(11) 0.0541(6) Uani 1 1 d G
H8 H 0.8525 0.2125 -0.128 0.065 Uiso 1 1 calc R
C9 C 0.89218(14) 0.33967(13) -0.07773(12) 0.0649(8) Uani 1 1 d G
H9 H 0.9309 0.3568 -0.1302 0.078 Uiso 1 1 calc R
C10 C 0.88126(14) 0.40053(10) -0.00059(15) 0.0620(8) Uani 1 1 d G
H10 H 0.9127 0.4584 -0.0015 0.074 Uiso 1 1 calc R
C11 C 0.82338(15) 0.37491(11) 0.07785(12) 0.0587(7) Uani 1 1 d G
H11 H 0.8161 0.4156 0.1295 0.07 Uiso 1 1 calc R
C12 C 0.77641(13) 0.28843(11) 0.07915(10) 0.0509(6) Uani 1 1 d G
H12 H 0.7377 0.2713 0.1316 0.061 Uiso 1 1 calc R
C13 C 0.34017(11) 0.26165(12) -0.00839(11) 0.0395(5) Uani 1 1 d G
C14 C 0.26186(14) 0.29320(15) -0.07171(9) 0.0616(8) Uani 1 1 d G
H14 H 0.2697 0.2905 -0.1385 0.074 Uiso 1 1 calc R
C15 C 0.17177(12) 0.32881(16) -0.03521(13) 0.0738(10) Uani 1 1 d G
H15 H 0.1194 0.3499 -0.0776 0.089 Uiso 1 1 calc R
C16 C 0.15998(12) 0.33287(16) 0.06460(14) 0.0681(8) Uani 1 1 d G
H16 H 0.0997 0.3567 0.089 0.082 Uiso 1 1 calc R
C17 C 0.23828(14) 0.30131(15) 0.12791(9) 0.0651(8) Uani 1 1 d G
H17 H 0.2304 0.304 0.1947 0.078 Uiso 1 1 calc R
C18 C 0.32838(12) 0.26570(13) 0.09142(10) 0.0497(6) Uani 1 1 d G
H18 H 0.3808 0.2446 0.1338 0.06 Uiso 1 1 calc R
C19 C 0.52249(13) 0.30737(10) -0.10762(11) 0.0408(5) Uani 1 1 d G
C20 C 0.54555(16) 0.31290(11) -0.20518(11) 0.0627(8) Uani 1 1 d G
H20 H 0.5232 0.2667 -0.2481 0.075 Uiso 1 1 calc R
C21 C 0.60198(19) 0.38742(14) -0.23852(11) 0.0786(11) Uani 1 1 d G
H21 H 0.6174 0.3911 -0.3038 0.094 Uiso 1 1 calc R
C22 C 0.63536(17) 0.45642(12) -0.17430(15) 0.0695(9) Uani 1 1 d G
H22 H 0.6731 0.5063 -0.1966 0.083 Uiso 1 1 calc R
C23 C 0.61231(16) 0.45089(11) -0.07674(13) 0.0635(8) Uani 1 1 d G
H23 H 0.6346 0.4971 -0.0338 0.076 Uiso 1 1 calc R
C24 C 0.55587(16) 0.37636(12) -0.04340(9) 0.0561(7) Uani 1 1 d G
H24 H 0.5404 0.3727 0.0219 0.067 Uiso 1 1 calc R
C25 C 0.4032(2) 0.14150(18) -0.16111(17) 0.0444(6) Uani 1 1 d .
H25A H 0.3411 0.1094 -0.1434 0.053 Uiso 1 1 calc R
H25B H 0.3854 0.1835 -0.2141 0.053 Uiso 1 1 calc R
C26 C 0.4824(2) 0.07165(17) -0.19365(16) 0.0437(5) Uani 1 1 d .
H26A H 0.537 0.1035 -0.2263 0.052 Uiso 1 1 calc R
H26B H 0.45 0.0283 -0.2392 0.052 Uiso 1 1 calc R
C27 C 0.66848(19) -0.01996(18) -0.12526(18) 0.0446(6) Uani 1 1 d .
H27A H 0.6973 -0.0694 -0.085 0.053 Uiso 1 1 calc R
H27B H 0.6655 -0.041 -0.1922 0.053 Uiso 1 1 calc R
C28 C 0.7366(2) 0.06542(18) -0.11573(18) 0.0457(6) Uani 1 1 d .
H28A H 0.7172 0.1101 -0.1658 0.055 Uiso 1 1 calc R
H28B H 0.8081 0.0485 -0.123 0.055 Uiso 1 1 calc R
C29 C 0.55958(19) 0.16635(17) 0.15589(17) 0.0425(5) Uani 1 1 d .
N2 N 0.5609(2) 0.1968(2) 0.23344(17) 0.0673(7) Uani 1 1 d .
P1 P 0.71940(5) 0.11583(4) 0.00519(4) 0.03625(14) Uani 1 1 d .
P2 P 0.45591(5) 0.20770(4) -0.05607(4) 0.03452(14) Uani 1 1 d .
P3 P 0.53721(4) 0.00803(4) -0.08687(4) 0.03338(13) Uani 1 1 d .
Ni1 Ni 0.55345(2) 0.108494(18) 0.033066(18) 0.03133(9) Uani 1 1 d .

loop_
_atom_site_aniso_label
_atom_site_aniso_U_11
_atom_site_aniso_U_22
_atom_site_aniso_U_33
_atom_site_aniso_U_23
_atom_site_aniso_U_13
_atom_site_aniso_U_12
C1 0.0387(13) 0.0398(13) 0.0596(15) 0.0030(11) -0.0024(11) -0.0027(10)
C2 0.067(2) 0.065(2) 0.086(2) -0.0072(18) -0.0088(17) 0.0213(16)
C3 0.081(3) 0.069(2) 0.139(4) -0.010(2) -0.029(3) 0.031(2)
C4 0.084(3) 0.066(2) 0.123(3) 0.031(2) -0.038(2) -0.002(2)
C5 0.079(2) 0.082(3) 0.076(2) 0.0273(19) -0.0197(18) -0.007(2)
C6 0.0605(17) 0.0597(17) 0.0562(16) 0.0092(14) -0.0073(13) 0.0001(14)
C7 0.0363(12) 0.0397(13) 0.0487(13) 0.0021(10) -0.0014(10) -0.0031(10)
C8 0.0474(14) 0.0571(16) 0.0584(16) -0.0032(13) 0.0106(12) -0.0089(13)
C9 0.0495(16) 0.068(2) 0.078(2) 0.0131(17) 0.0124(14) -0.0168(15)
C10 0.0473(15) 0.0472(16) 0.091(2) 0.0051(15) -0.0049(15) -0.0150(13)
C11 0.0575(17) 0.0483(15) 0.0698(18) -0.0069(13) -0.0052(14) -0.0091(13)
C12 0.0556(15) 0.0459(14) 0.0513(14) -0.0028(12) 0.0022(12) -0.0089(12)
C13 0.0430(12) 0.0322(11) 0.0436(12) 0.0030(9) 0.0067(10) 0.0029(10)
C14 0.0603(17) 0.077(2) 0.0475(15) 0.0065(14) 0.0049(13) 0.0225(16)
C15 0.0579(18) 0.098(3) 0.0656(19) 0.0034(18) 0.0002(15) 0.0318(18)
C16 0.0551(17) 0.075(2) 0.075(2) -0.0038(17) 0.0165(15) 0.0220(16)
C17 0.0693(19) 0.073(2) 0.0536(16) -0.0112(15) 0.0152(14) 0.0163(16)
C18 0.0539(15) 0.0533(15) 0.0421(13) -0.0070(11) 0.0037(11) 0.0094(12)
C19 0.0413(12) 0.0377(12) 0.0437(12) 0.0085(10) 0.0075(10) 0.0057(10)
C20 0.089(2) 0.0495(16) 0.0510(15) 0.0029(13) 0.0248(15) -0.0050(15)
C21 0.105(3) 0.065(2) 0.070(2) 0.0096(16) 0.042(2) -0.0123(19)
C22 0.069(2) 0.0543(18) 0.087(2) 0.0160(16) 0.0203(17) -0.0105(15)
C23 0.0652(19) 0.0513(17) 0.074(2) 0.0070(14) -0.0035(15) -0.0152(14)
C24 0.0671(18) 0.0489(15) 0.0520(15) 0.0052(12) 0.0000(13) -0.0126(13)
C25 0.0535(14) 0.0412(13) 0.0376(12) 0.0008(10) -0.0071(10) 0.0025(11)
C26 0.0616(15) 0.0394(12) 0.0302(11) -0.0015(9) 0.0013(10) 0.0003(11)
C27 0.0477(14) 0.0430(13) 0.0438(13) -0.0111(11) 0.0114(11) -0.0019(11)
C28 0.0490(14) 0.0460(14) 0.0432(13) -0.0072(11) 0.0146(11) -0.0042(11)
C29 0.0434(13) 0.0446(13) 0.0397(12) -0.0050(10) 0.0024(10) -0.0043(11)
N2 0.0804(18) 0.0768(18) 0.0448(13) -0.0225(12) 0.0041(12) -0.0098(15)
P1 0.0361(3) 0.0359(3) 0.0369(3) -0.0022(2) 0.0039(2) -0.0024(2)
P2 0.0414(3) 0.0308(3) 0.0316(3) 0.0015(2) 0.0036(2) 0.0024(2)
P3 0.0410(3) 0.0301(3) 0.0292(3) -0.0020(2) 0.0033(2) -0.0010(2)
Ni1 0.03667(16) 0.02942(15) 0.02802(15) -0.00237(10) 0.00256(11) -0.00112(11)

loop_
_atom_type_symbol
_atom_type_description
_atom_type_scat_dispersion_real
_atom_type_scat_dispersion_imag
_atom_type_scat_source
C C 0.0033 0.0016 'International Tables Vol C Tables 4.2.6.8 and 6.1.1.4'
H H 0 0 'International Tables Vol C Tables 4.2.6.8 and 6.1.1.4'
N N 0.0061 0.0033 'International Tables Vol C Tables 4.2.6.8 and 6.1.1.4'
P P 0.1023 0.0942 'International Tables Vol C Tables 4.2.6.8 and 6.1.1.4'
Ni Ni 0.3393 1.1124 'International Tables Vol C Tables 4.2.6.8 and 6.1.1.4'

loop_
_geom_angle_atom_site_label_1
_geom_angle_atom_site_label_2
_geom_angle_atom_site_label_3
_geom_angle
_geom_angle_site_symmetry_1
_geom_angle_site_symmetry_3
C2 C1 C6 120 . .
C2 C1 P1 122.29(11) . .
C6 C1 P1 117.55(11) . .
C3 C2 C1 120 . .
C3 C2 H2 120 . .
C1 C2 H2 120 . .
C2 C3 C4 120 . .
C2 C3 H3 120 . .
C4 C3 H3 120 . .
C5 C4 C3 120 . .
C5 C4 H4 120 . .
C3 C4 H4 120 . .
C6 C5 C4 120 . .
C6 C5 H5 120 . .
C4 C5 H5 120 . .
C5 C6 C1 120 . .
C5 C6 H6 120 . .
C1 C6 H6 120 . .
C8 C7 C12 120 . .
C8 C7 P1 121.75(9) . .
C12 C7 P1 118.21(9) . .
C9 C8 C7 120 . .
C9 C8 H8 120 . .
C7 C8 H8 120 . .
C8 C9 C10 120 . .
C8 C9 H9 120 . .
C10 C9 H9 120 . .
C11 C10 C9 120 . .
C11 C10 H10 120 . .
C9 C10 H10 120 . .
C10 C11 C12 120 . .
C10 C11 H11 120 . .
C12 C11 H11 120 . .
C11 C12 C7 120 . .
C11 C12 H12 120 . .
C7 C12 H12 120 . .
C14 C13 C18 120 . .
C14 C13 P2 120.24(9) . .
C18 C13 P2 119.65(9) . .
C15 C14 C13 120 . .
C15 C14 H14 120 . .
C13 C14 H14 120 . .
C16 C15 C14 120 . .
C16 C15 H15 120 . .
C14 C15 H15 120 . .
C15 C16 C17 120 . .
C15 C16 H16 120 . .
C17 C16 H16 120 . .
C16 C17 C18 120 . .
C16 C17 H17 120 . .
C18 C17 H17 120 . .
C17 C18 C13 120 . .
C17 C18 H18 120 . .
C13 C18 H18 120 . .
C20 C19 C24 120 . .
C20 C19 P2 122.77(9) . .
C24 C19 P2 117.11(9) . .
C19 C20 C21 120 . .
C19 C20 H20 120 . .
C21 C20 H20 120 . .
C22 C21 C20 120 . .
C22 C21 H21 120 . .
C20 C21 H21 120 . .
C21 C22 C23 120 . .
C21 C22 H22 120 . .
C23 C22 H22 120 . .
C24 C23 C22 120 . .
C24 C23 H23 120 . .
C22 C23 H23 120 . .
C23 C24 C19 120 . .
C23 C24 H24 120 . .
C19 C24 H24 120 . .
C26 C25 P2 109.93(17) . .
C26 C25 H25A 109.7 . .
P2 C25 H25A 109.7 . .
C26 C25 H25B 109.7 . .
P2 C25 H25B 109.7 . .
H25A C25 H25B 108.2 . .
C25 C26 P3 109.78(16) . .
C25 C26 H26A 109.7 . .
P3 C26 H26A 109.7 . .
C25 C26 H26B 109.7 . .
P3 C26 H26B 109.7 . .
H26A C26 H26B 108.2 . .
C28 C27 P3 109.75(17) . .
C28 C27 H27A 109.7 . .
P3 C27 H27A 109.7 . .
C28 C27 H27B 109.7 . .
P3 C27 H27B 109.7 . .
H27A C27 H27B 108.2 . .
C27 C28 P1 107.96(16) . .
C27 C28 H28A 110.1 . .
P1 C28 H28A 110.1 . .
C27 C28 H28B 110.1 . .
P1 C28 H28B 110.1 . .
H28A C28 H28B 108.4 . .
N2 C29 Ni1 175.7(2) . .
C28 P1 C7 104.49(10) . .
C28 P1 C1 104.79(11) . .
C7 P1 C1 104.06(9) . .
C28 P1 Ni1 107.01(9) . .
C7 P1 Ni1 121.25(6) . .
C1 P1 Ni1 113.78(7) . .
C19 P2 C13 102.14(8) . .
C19 P2 C25 105.62(10) . .
C13 P2 C25 102.51(10) . .
C19 P2 Ni1 116.56(7) . .
C13 P2 Ni1 121.82(6) . .
C25 P2 Ni1 106.40(8) . .
C27 P3 C26 102.21(12) . .
C27 P3 Ni1 116.17(9) . 3_655
C26 P3 Ni1 116.91(9) . 3_655
C27 P3 Ni1 107.23(8) . .
C26 P3 Ni1 106.93(8) . .
Ni1 P3 Ni1 106.75(2) 3_655 .
C27 P3 P3 128.15(9) . 3_655
C26 P3 P3 128.56(9) . 3_655
Ni1 P3 P3 53.43(2) 3_655 3_655
Ni1 P3 P3 53.32(2) . 3_655
C29 Ni1 P3 92.36(8) . 3_655
C29 Ni1 P3 164.62(8) . .
P3 Ni1 P3 73.25(2) 3_655 .
C29 Ni1 P1 97.34(8) . .
P3 Ni1 P1 129.42(3) 3_655 .
P3 Ni1 P1 88.09(2) . .
C29 Ni1 P2 102.17(8) . .
P3 Ni1 P2 111.97(3) 3_655 .
P3 Ni1 P2 88.56(2) . .
P1 Ni1 P2 114.10(2) . .

loop_
_geom_bond_atom_site_label_1
_geom_bond_atom_site_label_2
_geom_bond_distance
_geom_bond_site_symmetry_2
C1 C2 1.39 .
C1 C6 1.39 .
C1 P1 1.8481(15) .
C2 C3 1.39 .
C2 H2 0.93 .
C3 C4 1.39 .
C3 H3 0.93 .
C4 C5 1.39 .
C4 H4 0.93 .
C5 C6 1.39 .
C5 H5 0.93 .
C6 H6 0.93 .
C7 C8 1.39 .
C7 C12 1.39 .
C7 P1 1.8402(13) .
C8 C9 1.39 .
C8 H8 0.93 .
C9 C10 1.39 .
C9 H9 0.93 .
C10 C11 1.39 .
C10 H10 0.93 .
C11 C12 1.39 .
C11 H11 0.93 .
C12 H12 0.93 .
C13 C14 1.39 .
C13 C18 1.39 .
C13 P2 1.8370(13) .
C14 C15 1.39 .
C14 H14 0.93 .
C15 C16 1.39 .
C15 H15 0.93 .
C16 C17 1.39 .
C16 H16 0.93 .
C17 C18 1.39 .
C17 H17 0.93 .
C18 H18 0.93 .
C19 C20 1.39 .
C19 C24 1.39 .
C19 P2 1.8359(13) .
C20 C21 1.39 .
C20 H20 0.93 .
C21 C22 1.39 .
C21 H21 0.93 .
C22 C23 1.39 .
C22 H22 0.93 .
C23 C24 1.39 .
C23 H23 0.93 .
C24 H24 0.93 .
C25 C26 1.520(4) .
C25 P2 1.843(2) .
C25 H25A 0.97 .
C25 H25B 0.97 .
C26 P3 1.852(2) .
C26 H26A 0.97 .
C26 H26B 0.97 .
C27 C28 1.520(3) .
C27 P3 1.849(2) .
C27 H27A 0.97 .
C27 H27B 0.97 .
C28 P1 1.839(2) .
C28 H28A 0.97 .
C28 H28B 0.97 .
C29 N2 1.154(3) .
C29 Ni1 1.885(2) .
P1 Ni1 2.2063(7) .
P2 Ni1 2.2452(6) .
P3 Ni1 2.1987(6) 3_655
P3 Ni1 2.2018(6) .
P3 P3 2.6253(11) 3_655
Ni1 P3 2.1987(6) 3_655

loop_
_geom_torsion_atom_site_label_1
_geom_torsion_atom_site_label_2
_geom_torsion_atom_site_label_3
_geom_torsion_atom_site_label_4
_geom_torsion
_geom_torsion_site_symmetry_1
_geom_torsion_site_symmetry_4
C6 C1 C2 C3 0 . .
P1 C1 C2 C3 -175.20(15) . .
C1 C2 C3 C4 0 . .
C2 C3 C4 C5 0 . .
C3 C4 C5 C6 0 . .
C4 C5 C6 C1 0 . .
C2 C1 C6 C5 0 . .
P1 C1 C6 C5 175.43(14) . .
C12 C7 C8 C9 0 . .
P1 C7 C8 C9 177.56(13) . .
C7 C8 C9 C10 0 . .
C8 C9 C10 C11 0 . .
C9 C10 C11 C12 0 . .
C10 C11 C12 C7 0 . .
C8 C7 C12 C11 0 . .
P1 C7 C12 C11 -177.65(13) . .
C18 C13 C14 C15 0 . .
P2 C13 C14 C15 176.09(14) . .
C13 C14 C15 C16 0 . .
C14 C15 C16 C17 0 . .
C15 C16 C17 C18 0 . .
C16 C17 C18 C13 0 . .
C14 C13 C18 C17 0 . .
P2 C13 C18 C17 -176.11(14) . .
C24 C19 C20 C21 0 . .
P2 C19 C20 C21 -175.83(15) . .
C19 C20 C21 C22 0 . .
C20 C21 C22 C23 0 . .
C21 C22 C23 C24 0 . .
C22 C23 C24 C19 0 . .
C20 C19 C24 C23 0 . .
P2 C19 C24 C23 176.06(14) . .
P2 C25 C26 P3 47.2(2) . .
P3 C27 C28 P1 48.3(2) . .
C27 C28 P1 C7 -171.06(17) . .
C27 C28 P1 C1 79.80(19) . .
C27 C28 P1 Ni1 -41.3(2) . .
C8 C7 P1 C28 -6.24(14) . .
C12 C7 P1 C28 171.36(12) . .
C8 C7 P1 C1 103.42(11) . .
C12 C7 P1 C1 -78.98(11) . .
C8 C7 P1 Ni1 -126.92(9) . .
C12 C7 P1 Ni1 50.68(12) . .
C2 C1 P1 C28 1.97(15) . .
C6 C1 P1 C28 -173.34(13) . .
C2 C1 P1 C7 -107.47(12) . .
C6 C1 P1 C7 77.21(13) . .
C2 C1 P1 Ni1 118.52(11) . .
C6 C1 P1 Ni1 -56.79(13) . .
C20 C19 P2 C13 -120.52(12) . .
C24 C19 P2 C13 63.53(12) . .
C20 C19 P2 C25 -13.66(15) . .
C24 C19 P2 C25 170.39(12) . .
C20 C19 P2 Ni1 104.21(12) . .
C24 C19 P2 Ni1 -71.74(11) . .
C14 C13 P2 C19 71.99(12) . .
C18 C13 P2 C19 -111.91(12) . .
C14 C13 P2 C25 -37.26(14) . .
C18 C13 P2 C25 138.84(13) . .
C14 C13 P2 Ni1 -155.81(9) . .
C18 C13 P2 Ni1 20.29(14) . .
C26 C25 P2 C19 88.74(18) . .
C26 C25 P2 C13 -164.67(16) . .
C26 C25 P2 Ni1 -35.75(19) . .
C28 C27 P3 C26 77.39(19) . .
C28 C27 P3 Ni1 -154.13(15) . 3_655
C28 C27 P3 Ni1 -34.89(19) . .
C28 C27 P3 P3 -91.40(19) . 3_655
C25 C26 P3 C27 -150.36(18) . .
C25 C26 P3 Ni1 81.63(18) . 3_655
C25 C26 P3 Ni1 -37.87(19) . .
C25 C26 P3 P3 18.4(2) . 3_655
C27 P3 Ni1 C29 -103.9(3) . .
C26 P3 Ni1 C29 147.1(3) . .
Ni1 P3 Ni1 C29 21.2(3) 3_655 .
P3 P3 Ni1 C29 21.2(3) 3_655 .
C27 P3 Ni1 P3 -125.13(9) . 3_655
C26 P3 Ni1 P3 125.85(10) . 3_655
Ni1 P3 Ni1 P3 0 3_655 3_655
C27 P3 Ni1 P1 7.21(9) . .
C26 P3 Ni1 P1 -101.80(9) . .
Ni1 P3 Ni1 P1 132.35(3) 3_655 .
P3 P3 Ni1 P1 132.35(3) 3_655 .
C27 P3 Ni1 P2 121.39(9) . .
C26 P3 Ni1 P2 12.37(9) . .
Ni1 P3 Ni1 P2 -113.48(3) 3_655 .
P3 P3 Ni1 P2 -113.48(3) 3_655 .
C28 P1 Ni1 C29 -178.45(12) . .
C7 P1 Ni1 C29 -58.99(10) . .
C1 P1 Ni1 C29 66.31(10) . .
C28 P1 Ni1 P3 82.38(10) . 3_655
C7 P1 Ni1 P3 -158.17(7) . 3_655
C1 P1 Ni1 P3 -32.87(8) . 3_655
C28 P1 Ni1 P3 16.00(9) . .
C7 P1 Ni1 P3 135.45(7) . .
C1 P1 Ni1 P3 -99.24(7) . .
C28 P1 Ni1 P2 -71.57(9) . .
C7 P1 Ni1 P2 47.89(7) . .
C1 P1 Ni1 P2 173.19(7) . .
C19 P2 Ni1 C29 83.52(10) . .
C13 P2 Ni1 C29 -42.41(11) . .
C25 P2 Ni1 C29 -159.04(12) . .
C19 P2 Ni1 P3 -178.87(6) . 3_655
C13 P2 Ni1 P3 55.19(8) . 3_655
C25 P2 Ni1 P3 -61.43(9) . 3_655
C19 P2 Ni1 P3 -107.60(6) . .
C13 P2 Ni1 P3 126.47(8) . .
C25 P2 Ni1 P3 9.84(9) . .
C19 P2 Ni1 P1 -20.34(7) . .
C13 P2 Ni1 P1 -146.27(7) . .
C25 P2 Ni1 P1 97.10(9) . .
